data_1560390
loop_
_publ_author_name
'Toledo, Dominique'
'Vega, Andr\'es'
'Pizarro, Nancy'
'Baggio, Ricardo'
'Pe\~na, Octavio'
'Roisnel, Thierry'
'Pivan, Jean-Yves'
'Moreno, Yanko'

_publ_section_title
;
 Comparitive study on structural, magnetic and spectroscopic properties of
 four new copper(II) coordination polymers with 4&#x2032;-substituted
 terpyridine ligands
;
_journal_name_full 'Journal of Solid State Chemistry'
_journal_page_first 78
_journal_page_last 88
_journal_paper_doi 10.1016/j.jssc.2017.05.017
_journal_volume 253
_journal_year 2017
_chemical_compound_source 'synthesis as described'
_chemical_formula_moiety 'C32 H16 Cu F12 N4 O4'
_chemical_formula_sum 'C32 H16 Cu F12 N4 O4'
_chemical_formula_weight 812.03
_space_group_IT_number 15
_space_group_name_Hall '-C 2yc'
_space_group_name_H-M_alt 'C 1 2/c 1'
_symmetry_cell_setting monoclinic
_symmetry_Int_Tables_number 15
_symmetry_space_group_name_Hall '-C 2yc'
_symmetry_space_group_name_H-M 'C 1 2/c 1'
_atom_sites_solution_hydrogens geom
_atom_sites_solution_primary direct
_atom_sites_solution_secondary difmap
_audit_conform_dict_location ftp://ftp.iucr.org/pub/cif_core.dic
_audit_conform_dict_name cif_core.dic
_audit_conform_dict_version 2.3
_audit_creation_date 2014-10-07T09:04:40-00:00
_audit_creation_method 'WinGX routine CIF_UPDATE'
_cell_angle_alpha 90
_cell_angle_beta 115.666(2)
_cell_angle_gamma 90
_cell_formula_units_Z 8
_cell_length_a 21.4216(11)
_cell_length_b 13.9805(8)
_cell_length_c 25.0391(13)
_cell_measurement_reflns_used 3207
_cell_measurement_temperature 150(2)
_cell_measurement_theta_max 22.51
_cell_measurement_theta_min 2.84
_cell_measurement_wavelength 0.71073
_cell_volume 6758.9(6)
_computing_cell_refinement 'Bruker APEX2 (Bruker, 2006)'
_computing_data_collection 'Bruker APEX2 (Bruker, 2006)'
_computing_data_reduction 'Bruker APEX2 (Bruker, 2006)'
_computing_molecular_graphics 'Ortep-3 for Windows (Farrugia, 1997)'
_computing_publication_material
;
          WinGX publication routines (Farrugia, 2012),
          CRYSCALc (T. Roisnel, local program, 2014)
;
_computing_structure_refinement 'SHELXL-97 (Sheldrick, 1997)'
_computing_structure_solution 'SIR97 (Altomare et al., 1999)'
_diffrn_ambient_temperature 150(2)
_diffrn_detector 'CCD plate'
_diffrn_measurement_device_type 'APEXII, Bruker-AXS'
_diffrn_measurement_method 'CCD rotation images, thin slices'
_diffrn_radiation_monochromator graphite
_diffrn_radiation_probe x-ray
_diffrn_radiation_type MoK\a
_diffrn_radiation_wavelength 0.71073
_diffrn_reflns_av_R_equivalents 0.0498
_diffrn_reflns_av_unetI/netI 0.076
_diffrn_reflns_limit_h_max 26
_diffrn_reflns_limit_h_min -27
_diffrn_reflns_limit_k_max 16
_diffrn_reflns_limit_k_min -18
_diffrn_reflns_limit_l_max 31
_diffrn_reflns_limit_l_min -32
_diffrn_reflns_number 21905
_diffrn_reflns_theta_full 27.48
_diffrn_reflns_theta_max 27.48
_diffrn_reflns_theta_min 2.91
_exptl_absorpt_coefficient_mu 0.756
_exptl_absorpt_correction_T_max 0.927
_exptl_absorpt_correction_T_min 0.812
_exptl_absorpt_correction_type multi-scan
_exptl_absorpt_process_details
;
  [Sheldrick, G.M. (2002). SADABS Bruker AXS Inc., Madison, Wisconsin, USA]
;
_exptl_crystal_colour green
_exptl_crystal_density_diffrn 1.596
_exptl_crystal_density_method 'not measured'
_exptl_crystal_description prism
_exptl_crystal_F_000 3240
_exptl_crystal_size_max 0.45
_exptl_crystal_size_mid 0.13
_exptl_crystal_size_min 0.1
_platon_squeeze_details
;
;
_refine_diff_density_max 0.997
_refine_diff_density_min -0.52
_refine_diff_density_rms 0.093
_refine_ls_extinction_method none
_refine_ls_goodness_of_fit_ref 0.992
_refine_ls_hydrogen_treatment constr
_refine_ls_matrix_type full
_refine_ls_number_parameters 469
_refine_ls_number_reflns 7675
_refine_ls_number_restraints 0
_refine_ls_restrained_S_all 0.992
_refine_ls_R_factor_all 0.1141
_refine_ls_R_factor_gt 0.0642
_refine_ls_shift/su_max 0.02
_refine_ls_shift/su_mean 0.003
_refine_ls_structure_factor_coef Fsqd
_refine_ls_weighting_details 'calc w=1/[\s^2^(Fo^2^)+(0.1080P)^2^+0.0000P] where P=(Fo^2^+2Fc^2^)/3'
_refine_ls_weighting_scheme calc
_refine_ls_wR_factor_gt 0.176
_refine_ls_wR_factor_ref 0.2005
_reflns_number_gt 4120
_reflns_number_total 7675
_reflns_threshold_expression >2sigma(I)
_cod_data_source_file 4.cif
_cod_data_source_block PCOD_4
_cod_depositor_comments
;

2022-11-07
Z value and formula fixed to values more according to usual
chemical conventions.                 miguel
;
_cod_original_formula_sum 'C64 H32 Cu2 F24 N8 O8'
_cod_original_formula_weight 1624.06
_cod_original_formula_moiety 'C64 H32 Cu2 F24 N8 O8'
_cod_original_formula_units_Z 4
_cod_original_sg_symbol_H-M 'C 2/c'
_cod_database_code 1560390

loop_
_space_group_symop_id
_space_group_symop_operation_xyz
1 'x, y, z'
2 '-x, y, -z+1/2'
3 'x+1/2, y+1/2, z'
4 '-x+1/2, y+1/2, -z+1/2'
5 '-x, -y, -z'
6 'x, -y, z-1/2'
7 '-x+1/2, -y+1/2, -z'
8 'x+1/2, -y+1/2, z-1/2'

loop_
_atom_site_label
_atom_site_type_symbol
_atom_site_fract_x
_atom_site_fract_y
_atom_site_fract_z
_atom_site_U_iso_or_equiv
_atom_site_adp_type
_atom_site_occupancy
_atom_site_symmetry_multiplicity
_atom_site_calc_flag
_atom_site_refinement_flags
_atom_site_disorder_assembly
_atom_site_disorder_group
Cu1 Cu 0 1 0.5 0.0313(2) Uani 1 2 d S . .
Cu2 Cu 0.5 1 1 0.0303(2) Uani 1 2 d S . .
F4AA F 0.23540(17) 1.0974(4) 0.52863(16) 0.1226(16) Uani 1 1 d . . .
F4AB F 0.1689(2) 1.1896(3) 0.4668(3) 0.143(2) Uani 1 1 d . . .
F4AC F 0.2115(2) 1.0774(4) 0.4401(2) 0.156(2) Uani 1 1 d . . .
F4BA F 0.5176(3) 1.0869(4) 0.81562(15) 0.178(3) Uani 1 1 d . . .
F4BB F 0.5446(3) 1.1969(3) 0.8762(3) 0.154(2) Uani 1 1 d . . .
F4BC F 0.62125(15) 1.1174(3) 0.86819(14) 0.0850(10) Uani 1 1 d . . .
F5AA F -0.0275(2) 0.8469(2) 0.32857(11) 0.0986(13) Uani 1 1 d . . .
F5AB F 0.02109(16) 0.74135(18) 0.39299(12) 0.0635(8) Uani 1 1 d . . .
F5AC F 0.0797(2) 0.8117(3) 0.35539(16) 0.1007(12) Uani 1 1 d . . .
F5BA F 0.71659(16) 0.8588(2) 1.05542(15) 0.0979(12) Uani 1 1 d . . .
F5BB F 0.7071(2) 0.8338(3) 0.96879(19) 0.1237(17) Uani 1 1 d . . .
F5BC F 0.65394(16) 0.7465(2) 1.00543(15) 0.0735(9) Uani 1 1 d . . .
O1A O 0.10026(14) 1.0632(2) 0.50584(12) 0.0470(8) Uani 1 1 d . . .
O1B O 0.50469(14) 1.0546(2) 0.92244(13) 0.0456(7) Uani 1 1 d . . .
O2A O 0.01194(14) 0.8983(2) 0.44836(10) 0.0399(7) Uani 1 1 d . . .
O2B O 0.56928(14) 0.8897(2) 1.00079(11) 0.0430(7) Uani 1 1 d . . .
N1 N 0.05591(16) 0.9209(2) 0.57349(12) 0.0323(7) Uani 1 1 d . . .
N2 N 0.21363(15) 0.7995(2) 0.77275(13) 0.0314(7) Uani 1 1 d . . .
N3 N 0.41695(15) 0.9225(2) 0.94755(13) 0.0332(7) Uani 1 1 d . . .
N4 N 0.1858(3) 0.1137(3) 0.7948(2) 0.0821(15) Uani 1 1 d . . .
C1 C 0.1267(2) 0.9071(3) 0.67764(16) 0.0378(9) Uani 1 1 d . . .
H1 H 0.1515 0.9382 0.7146 0.045 Uiso 1 1 calc R . .
C1A C 0.1243(2) 1.0393(3) 0.47081(18) 0.0426(10) Uani 1 1 d . . .
C1B C 0.5565(2) 1.0401(3) 0.91319(18) 0.0422(10) Uani 1 1 d . . .
C2 C 0.0917(2) 0.9599(3) 0.62727(16) 0.0392(10) Uani 1 1 d . . .
H2 H 0.0927 1.0276 0.6306 0.047 Uiso 1 1 calc R . .
C2A C 0.1029(2) 0.9651(3) 0.42914(18) 0.0446(10) Uani 1 1 d . . .
H2A H 0.1256 0.9578 0.4042 0.053 Uiso 1 1 calc R . .
C2B C 0.6086(2) 0.9731(3) 0.93699(19) 0.0429(10) Uani 1 1 d . . .
H0aa H 0.645 0.9747 0.925 0.051 Uiso 1 1 calc R . .
C3 C 0.0565(2) 0.8256(3) 0.57025(17) 0.0422(10) Uani 1 1 d . . .
H3 H 0.0323 0.7965 0.5325 0.051 Uiso 1 1 calc R . .
C3A C 0.0508(2) 0.9025(3) 0.42245(16) 0.0389(10) Uani 1 1 d . . .
C3B C 0.6111(2) 0.9030(3) 0.97780(17) 0.0414(10) Uani 1 1 d . . .
C4 C 0.0903(2) 0.7670(3) 0.61872(17) 0.0397(10) Uani 1 1 d . . .
H4 H 0.0892 0.6994 0.6141 0.048 Uiso 1 1 calc R . .
C4A C 0.1855(3) 1.1011(4) 0.4749(2) 0.0621(14) Uani 1 1 d . . .
C4B C 0.5613(3) 1.1066(4) 0.8672(3) 0.0666(15) Uani 1 1 d . . .
C5 C 0.12578(19) 0.8080(3) 0.67417(15) 0.0324(9) Uani 1 1 d . . .
C5A C 0.0326(3) 0.8251(4) 0.3745(2) 0.0547(13) Uani 1 1 d . . .
C5B C 0.6715(3) 0.8343(4) 1.0003(2) 0.0544(12) Uani 1 1 d . . .
C6 C 0.16529(19) 0.7506(3) 0.72822(16) 0.0318(8) Uani 1 1 d . . .
C7 C 0.1544(2) 0.6526(3) 0.73238(17) 0.0354(9) Uani 1 1 d . . .
H7 H 0.1197 0.6202 0.6997 0.043 Uiso 1 1 calc R . .
C8 C 0.19397(19) 0.6026(3) 0.78375(15) 0.0321(9) Uani 1 1 d . . .
C9 C 0.24396(19) 0.6549(3) 0.82962(16) 0.0355(9) Uani 1 1 d . . .
H9 H 0.2721 0.6243 0.8661 0.043 Uiso 1 1 calc R . .
C10 C 0.25306(19) 0.7517(3) 0.82243(16) 0.0315(8) Uani 1 1 d . . .
C11 C 0.30852(19) 0.8095(3) 0.86870(16) 0.0341(9) Uani 1 1 d . . .
C12 C 0.3647(2) 0.7690(3) 0.91597(19) 0.0473(12) Uani 1 1 d . . .
H12 H 0.3672 0.7018 0.9222 0.057 Uiso 1 1 calc R . .
C13 C 0.4164(2) 0.8281(3) 0.9534(2) 0.0504(12) Uani 1 1 d . . .
H13 H 0.4543 0.7995 0.9856 0.06 Uiso 1 1 calc R . .
C14 C 0.3616(2) 0.9615(3) 0.90329(15) 0.0362(9) Uani 1 1 d . . .
H14 H 0.36 1.0291 0.8991 0.043 Uiso 1 1 calc R . .
C15 C 0.3072(2) 0.9093(3) 0.86383(16) 0.0394(10) Uani 1 1 d . . .
H15 H 0.2689 0.9405 0.8334 0.047 Uiso 1 1 calc R . .
C16 C 0.18427(15) 0.49654(13) 0.78952(11) 0.0354(9) Uani 1 1 d G . .
C17 C 0.22836(13) 0.44843(18) 0.84056(10) 0.0481(11) Uani 1 1 d G . .
H17 H 0.2606 0.4833 0.8736 0.058 Uiso 1 1 calc R . .
C18 C 0.22533(14) 0.34934(18) 0.84330(10) 0.0488(11) Uani 1 1 d G . .
H18 H 0.2555 0.3165 0.8782 0.059 Uiso 1 1 calc R . .
C19 C 0.17820(16) 0.29836(13) 0.79500(13) 0.0440(11) Uani 1 1 d G . .
C20 C 0.13411(15) 0.34647(18) 0.74396(11) 0.0609(14) Uani 1 1 d G . .
H20 H 0.1019 0.3116 0.711 0.073 Uiso 1 1 calc R . .
C21 C 0.13715(15) 0.44556(18) 0.74122(9) 0.0535(12) Uani 1 1 d G . .
H21 H 0.107 0.4784 0.7063 0.064 Uiso 1 1 calc R . .
C22 C 0.1809(3) 0.1959(4) 0.7950(2) 0.0572(13) Uani 1 1 d . . .

loop_
_atom_site_aniso_label
_atom_site_aniso_U_11
_atom_site_aniso_U_22
_atom_site_aniso_U_33
_atom_site_aniso_U_23
_atom_site_aniso_U_13
_atom_site_aniso_U_12
Cu1 0.0363(4) 0.0264(4) 0.0255(3) -0.0028(3) 0.0082(3) -0.0057(3)
Cu2 0.0242(3) 0.0313(4) 0.0305(3) 0.0014(3) 0.0074(3) 0.0019(3)
F4AA 0.057(2) 0.203(5) 0.084(2) -0.010(3) 0.0081(19) -0.047(3)
F4AB 0.109(3) 0.059(3) 0.268(6) 0.037(3) 0.087(4) -0.019(2)
F4AC 0.159(4) 0.211(6) 0.161(4) -0.100(4) 0.129(4) -0.127(4)
F4BA 0.157(4) 0.236(6) 0.059(2) 0.061(3) -0.030(2) -0.117(4)
F4BB 0.186(5) 0.074(3) 0.297(7) 0.066(4) 0.192(5) 0.041(3)
F4BC 0.0636(19) 0.111(3) 0.100(2) 0.046(2) 0.0535(18) 0.0202(18)
F5AA 0.137(3) 0.065(2) 0.0394(15) -0.0145(14) -0.0128(18) 0.019(2)
F5AB 0.090(2) 0.0382(17) 0.0570(16) -0.0105(13) 0.0271(16) -0.0097(15)
F5AC 0.138(3) 0.090(3) 0.119(3) -0.052(2) 0.098(3) -0.032(2)
F5BA 0.0621(19) 0.073(2) 0.100(2) -0.013(2) -0.0207(19) 0.0154(18)
F5BB 0.129(3) 0.134(4) 0.167(4) 0.095(3) 0.119(3) 0.095(3)
F5BC 0.0628(19) 0.048(2) 0.097(2) 0.0080(16) 0.0225(18) 0.0079(15)
O1A 0.0477(17) 0.047(2) 0.0450(16) -0.0046(14) 0.0188(15) -0.0081(15)
O1B 0.0324(15) 0.046(2) 0.0618(18) 0.0004(15) 0.0235(14) 0.0051(14)
O2A 0.0501(17) 0.0334(16) 0.0335(14) -0.0013(12) 0.0155(13) -0.0018(14)
O2B 0.0385(15) 0.0476(19) 0.0419(15) -0.0043(14) 0.0165(13) -0.0054(14)
N1 0.0373(17) 0.0249(18) 0.0275(15) -0.0038(13) 0.0072(14) -0.0050(15)
N2 0.0300(16) 0.0264(18) 0.0356(16) 0.0007(15) 0.0120(14) 0.0018(15)
N3 0.0271(16) 0.0301(19) 0.0368(16) 0.0020(15) 0.0086(14) 0.0016(15)
N4 0.107(4) 0.041(3) 0.114(4) 0.003(3) 0.063(3) 0.009(3)
C1 0.043(2) 0.029(2) 0.0325(19) -0.0076(18) 0.0080(18) -0.0015(19)
C1A 0.040(2) 0.041(3) 0.042(2) 0.005(2) 0.014(2) -0.002(2)
C1B 0.037(2) 0.043(3) 0.046(2) -0.003(2) 0.017(2) -0.003(2)
C2 0.043(2) 0.023(2) 0.039(2) -0.0046(18) 0.0069(19) -0.0014(19)
C2A 0.049(3) 0.046(3) 0.040(2) 0.004(2) 0.021(2) -0.001(2)
C2B 0.031(2) 0.051(3) 0.046(2) 0.000(2) 0.0164(19) 0.005(2)
C3 0.054(3) 0.030(2) 0.032(2) -0.0083(18) 0.0083(19) -0.012(2)
C3A 0.047(2) 0.035(2) 0.0293(18) 0.0027(18) 0.0111(18) 0.008(2)
C3B 0.033(2) 0.046(3) 0.040(2) -0.010(2) 0.0112(19) -0.004(2)
C4 0.048(2) 0.026(2) 0.036(2) -0.0041(17) 0.0091(19) -0.0092(19)
C4A 0.058(3) 0.071(4) 0.061(3) -0.003(3) 0.030(3) -0.011(3)
C4B 0.050(3) 0.071(4) 0.082(4) 0.023(3) 0.032(3) 0.015(3)
C5 0.0298(19) 0.031(2) 0.0296(18) -0.0020(17) 0.0067(16) -0.0017(18)
C5A 0.077(3) 0.040(3) 0.043(2) 0.001(2) 0.023(3) -0.004(3)
C5B 0.051(3) 0.043(3) 0.066(3) 0.007(2) 0.023(3) 0.007(2)
C6 0.0296(19) 0.030(2) 0.0355(19) -0.0025(18) 0.0134(17) -0.0058(18)
C7 0.036(2) 0.030(2) 0.041(2) -0.0030(18) 0.0165(18) -0.0029(18)
C8 0.039(2) 0.026(2) 0.037(2) -0.0009(17) 0.0210(18) -0.0023(18)
C9 0.035(2) 0.034(2) 0.038(2) 0.0026(18) 0.0151(18) 0.0011(19)
C10 0.0277(19) 0.030(2) 0.0337(19) 0.0003(18) 0.0107(16) -0.0030(18)
C11 0.034(2) 0.031(2) 0.0349(19) 0.0033(17) 0.0130(18) 0.0013(18)
C12 0.036(2) 0.030(3) 0.057(3) 0.009(2) 0.003(2) 0.0052(19)
C13 0.032(2) 0.040(3) 0.055(3) 0.012(2) -0.003(2) 0.007(2)
C14 0.037(2) 0.028(2) 0.0290(18) 0.0011(17) 0.0003(17) 0.0006(19)
C15 0.036(2) 0.037(3) 0.0286(18) 0.0061(18) -0.0010(17) 0.0047(19)
C16 0.042(2) 0.027(2) 0.042(2) 0.0050(18) 0.0238(19) -0.0004(19)
C17 0.052(3) 0.033(3) 0.050(2) 0.003(2) 0.014(2) -0.002(2)
C18 0.052(3) 0.033(3) 0.057(3) 0.013(2) 0.020(2) 0.009(2)
C19 0.056(3) 0.028(2) 0.064(3) 0.007(2) 0.041(2) 0.003(2)
C20 0.086(4) 0.032(3) 0.061(3) -0.008(2) 0.029(3) -0.017(3)
C21 0.072(3) 0.029(3) 0.046(2) 0.001(2) 0.013(2) -0.007(2)
C22 0.075(3) 0.036(3) 0.075(3) 0.005(2) 0.046(3) 0.007(3)

loop_
_atom_type_symbol
_atom_type_description
_atom_type_scat_dispersion_real
_atom_type_scat_dispersion_imag
_atom_type_scat_source
C C 0.0033 0.0016 'International Tables Vol C Tables 4.2.6.8 and 6.1.1.4'
H H 0 0 'International Tables Vol C Tables 4.2.6.8 and 6.1.1.4'
N N 0.0061 0.0033 'International Tables Vol C Tables 4.2.6.8 and 6.1.1.4'
F F 0.0171 0.0103 'International Tables Vol C Tables 4.2.6.8 and 6.1.1.4'
O O 0.0106 0.006 'International Tables Vol C Tables 4.2.6.8 and 6.1.1.4'
Cu Cu 0.3201 1.2651 'International Tables Vol C Tables 4.2.6.8 and 6.1.1.4'

loop_
_geom_angle_atom_site_label_1
_geom_angle_atom_site_label_2
_geom_angle_atom_site_label_3
_geom_angle
_geom_angle_site_symmetry_1
_geom_angle_site_symmetry_3
O1A Cu1 O1A 180 5_576 .
O2A Cu1 O1A 93.63(11) 5_576 .
O2A Cu1 O1A 86.37(11) . .
O2A Cu1 O1A 86.36(11) 5_576 5_576
O2A Cu1 O1A 93.63(11) . 5_576
O2A Cu1 O2A 179.9990(10) 5_576 .
O2A Cu1 N1 89.54(11) 5_576 .
O2A Cu1 N1 89.54(11) . 5_576
O2A Cu1 N1 90.46(11) 5_576 5_576
O2A Cu1 N1 90.46(11) . .
N1 Cu1 O1A 89.06(12) 5_576 5_576
N1 Cu1 O1A 89.06(12) . .
N1 Cu1 O1A 90.94(12) 5_576 .
N1 Cu1 O1A 90.94(12) . 5_576
N1 Cu1 N1 179.9980(10) . 5_576
O1B Cu2 O1B 180.00(14) . 5_677
O1B Cu2 O2B 87.72(10) 5_677 5_677
O1B Cu2 O2B 87.71(10) . .
O1B Cu2 O2B 92.28(10) . 5_677
O1B Cu2 O2B 92.29(10) 5_677 .
O2B Cu2 O2B 179.9980(10) . 5_677
N3 Cu2 O1B 88.57(12) . .
N3 Cu2 O1B 91.43(12) . 5_677
N3 Cu2 O1B 91.42(12) 5_677 .
N3 Cu2 O1B 88.58(12) 5_677 5_677
N3 Cu2 O2B 88.18(11) 5_677 .
N3 Cu2 O2B 91.82(11) . .
N3 Cu2 O2B 88.18(11) . 5_677
N3 Cu2 O2B 91.82(11) 5_677 5_677
N3 Cu2 N3 179.9990(10) 5_677 .
C1A O1A Cu1 121.4(3) . .
C1B O1B Cu2 120.6(3) . .
C3A O2A Cu1 126.5(3) . .
C3B O2B Cu2 120.9(3) . .
C2 N1 Cu1 122.9(3) . .
C3 N1 Cu1 120.3(2) . .
C3 N1 C2 116.7(3) . .
C6 N2 C10 118.0(3) . .
C13 N3 Cu2 120.7(3) . .
C13 N3 C14 116.6(3) . .
C14 N3 Cu2 122.5(3) . .
C2 C1 H1 120.3 . .
C2 C1 C5 119.5(4) . .
C5 C1 H1 120.3 . .
O1A C1A C2A 128.6(4) . .
O1A C1A C4A 113.8(4) . .
C2A C1A C4A 117.5(4) . .
O1B C1B C2B 130.6(4) . .
O1B C1B C4B 113.7(4) . .
C2B C1B C4B 115.8(4) . .
N1 C2 C1 123.5(4) . .
N1 C2 H2 118.3 . .
C1 C2 H2 118.3 . .
C1A C2A H2A 118.3 . .
C3A C2A C1A 123.5(4) . .
C3A C2A H2A 118.3 . .
C1B C2B H0aa 118 . .
C1B C2B C3B 123.9(4) . .
C3B C2B H0aa 118 . .
N1 C3 H3 118.2 . .
N1 C3 C4 123.7(4) . .
C4 C3 H3 118.2 . .
O2A C3A C2A 130.7(4) . .
O2A C3A C5A 111.7(4) . .
C2A C3A C5A 117.6(4) . .
O2B C3B C2B 128.5(4) . .
O2B C3B C5B 113.3(4) . .
C2B C3B C5B 118.3(4) . .
C3 C4 H4 120.5 . .
C3 C4 C5 119.0(4) . .
C5 C4 H4 120.5 . .
F4AA C4A C1A 109.9(4) . .
F4AB C4A F4AA 104.4(5) . .
F4AB C4A C1A 111.3(5) . .
F4AC C4A F4AA 106.9(5) . .
F4AC C4A F4AB 108.7(5) . .
F4AC C4A C1A 115.1(5) . .
F4BA C4B F4BB 104.0(5) . .
F4BA C4B F4BC 109.9(5) . .
F4BA C4B C1B 112.3(5) . .
F4BB C4B C1B 109.5(5) . .
F4BC C4B F4BB 102.9(5) . .
F4BC C4B C1B 117.0(4) . .
C1 C5 C6 119.7(3) . .
C4 C5 C1 117.6(3) . .
C4 C5 C6 122.6(4) . .
F5AA C5A C3A 109.6(4) . .
F5AB C5A F5AA 104.2(4) . .
F5AB C5A C3A 111.9(4) . .
F5AC C5A F5AA 109.0(4) . .
F5AC C5A F5AB 107.0(4) . .
F5AC C5A C3A 114.5(4) . .
F5BA C5B C3B 109.9(4) . .
F5BB C5B F5BA 105.7(4) . .
F5BB C5B C3B 113.9(4) . .
F5BC C5B F5BA 104.4(4) . .
F5BC C5B F5BB 108.7(4) . .
F5BC C5B C3B 113.5(4) . .
N2 C6 C5 114.5(3) . .
N2 C6 C7 122.1(3) . .
C7 C6 C5 123.3(3) . .
C6 C7 H7 119.7 . .
C8 C7 C6 120.6(4) . .
C8 C7 H7 119.7 . .
C7 C8 C9 116.3(4) . .
C7 C8 C16 122.0(3) . .
C9 C8 C16 121.7(3) . .
C8 C9 H9 119.8 . .
C8 C9 C10 120.4(4) . .
C10 C9 H9 119.8 . .
N2 C10 C9 122.6(3) . .
N2 C10 C11 114.9(3) . .
C9 C10 C11 122.5(3) . .
C12 C11 C10 123.0(4) . .
C12 C11 C15 117.2(4) . .
C15 C11 C10 119.7(3) . .
C11 C12 H12 120.7 . .
C13 C12 C11 118.6(4) . .
C13 C12 H12 120.7 . .
N3 C13 C12 124.4(4) . .
N3 C13 H13 117.8 . .
C12 C13 H13 117.8 . .
N3 C14 H14 118.2 . .
N3 C14 C15 123.5(4) . .
C15 C14 H14 118.2 . .
C11 C15 H15 120.3 . .
C14 C15 C11 119.4(4) . .
C14 C15 H15 120.3 . .
C17 C16 C8 119.7(2) . .
C17 C16 C21 120 . .
C21 C16 C8 119.8(2) . .
C16 C17 H17 120 . .
C18 C17 C16 120 . .
C18 C17 H17 120 . .
C17 C18 H18 120 . .
C17 C18 C19 120 . .
C19 C18 H18 120 . .
C18 C19 C22 119.9(3) . .
C20 C19 C18 120 . .
C20 C19 C22 119.7(3) . .
C19 C20 H20 120 . .
C21 C20 C19 120 . .
C21 C20 H20 120 . .
C16 C21 H21 120 . .
C20 C21 C16 120 . .
C20 C21 H21 120 . .
N4 C22 C19 176.9(5) . .

loop_
_geom_bond_atom_site_label_1
_geom_bond_atom_site_label_2
_geom_bond_distance
_geom_bond_site_symmetry_2
Cu1 O1A 2.268(3) 5_576
Cu1 O1A 2.268(3) .
Cu1 O2A 2.011(3) .
Cu1 O2A 2.011(3) 5_576
Cu1 N1 2.034(3) .
Cu1 N1 2.034(3) 5_576
Cu2 O1B 2.129(3) .
Cu2 O1B 2.129(3) 5_677
Cu2 O2B 2.135(3) 5_677
Cu2 O2B 2.135(3) .
Cu2 N3 2.010(3) .
Cu2 N3 2.010(3) 5_677
O2A C3A 1.259(5) .
O2B C3B 1.271(5) .
N1 C2 1.343(5) .
N1 C3 1.334(5) .
N2 C6 1.335(5) .
N3 C13 1.329(5) .
N3 C14 1.339(5) .
C1 H1 0.95 .
C1 C5 1.388(5) .
C1A O1A 1.241(5) .
C1A C4A 1.536(7) .
C1B O1B 1.244(5) .
C1B C4B 1.519(7) .
C2 C1 1.370(5) .
C2 H2 0.95 .
C2A C1A 1.400(6) .
C2A H2A 0.95 .
C2B C1B 1.379(6) .
C2B H0aa 0.95 .
C3 H3 0.95 .
C3A C2A 1.370(6) .
C3A C5A 1.535(6) .
C3B C2B 1.400(6) .
C3B C5B 1.511(6) .
C4 C3 1.382(5) .
C4 H4 0.95 .
C4A F4AA 1.307(6) .
C4A F4AB 1.280(6) .
C4A F4AC 1.265(6) .
C4B F4BA 1.254(6) .
C4B F4BB 1.358(7) .
C4B F4BC 1.281(6) .
C5 C4 1.386(5) .
C5 C6 1.483(5) .
C5A F5AA 1.339(6) .
C5A F5AB 1.321(5) .
C5A F5AC 1.303(6) .
C5B F5BA 1.342(5) .
C5B F5BB 1.315(5) .
C5B F5BC 1.306(5) .
C6 C7 1.401(5) .
C7 H7 0.95 .
C7 C8 1.385(5) .
C8 C16 1.512(4) .
C9 C8 1.391(5) .
C9 H9 0.95 .
C9 C10 1.390(5) .
C10 N2 1.341(4) .
C11 C10 1.489(5) .
C11 C15 1.399(5) .
C12 C11 1.392(5) .
C12 H12 0.95 .
C13 C12 1.374(6) .
C13 H13 0.95 .
C14 H14 0.95 .
C15 C14 1.367(5) .
C15 H15 0.95 .
C16 C17 1.39 .
C16 C21 1.39 .
C17 H17 0.95 .
C17 C18 1.39 .
C18 H18 0.95 .
C18 C19 1.39 .
C19 C20 1.39 .
C19 C22 1.434(5) .
C20 H20 0.95 .
C20 C21 1.39 .
C21 H21 0.95 .
C22 N4 1.153(6) .

loop_
_platon_squeeze_void_nr
_platon_squeeze_void_average_x
_platon_squeeze_void_average_y
_platon_squeeze_void_average_z
_platon_squeeze_void_volume
_platon_squeeze_void_count_electrons
_platon_squeeze_void_content
1 0.000 0.106 0.250 133 32 ' '
2 0.000 -0.106 0.750 133 32 ' '
3 0.500 0.136 0.250 37 3 ' '
4 0.500 0.394 0.750 133 32 ' '
5 0.000 0.364 0.750 37 3 ' '
6 0.500 0.606 0.250 133 32 ' '
7 0.000 0.636 0.250 37 3 ' '
8 0.500 0.864 0.750 37 3 ' '
